data_1529146
loop_
_publ_author_name
'Kovba, L.M.'

_publ_section_title
;
 Structure of lithium triuranate
;
_journal_name_full 'Zhurnal Strukturnoi Khimii (Issue-No. from 1981)'
_journal_page_first 458
_journal_page_last 460
_journal_volume 13
_journal_year 1972
_chemical_formula_sum 'O10 U3'
_chemical_name_systematic 'Li2 (U3 O10)'
_space_group_IT_number 14
_symmetry_space_group_name_Hall '-P 2ybc'
_symmetry_space_group_name_H-M 'P 1 21/c 1'
_cell_angle_alpha 90
_cell_angle_beta 121.56
_cell_angle_gamma 90
_cell_formula_units_Z 4
_cell_length_a 6.821
_cell_length_b 18.91
_cell_length_c 7.3
_cell_volume 802.323
_citation_journal_id_ASTM ZSTKAI
_cod_data_source_file Kovba_ZSTKAI_1972_47.cif
_cod_data_source_block O10U3
_cod_database_code 1529146

loop_
_symmetry_equiv_pos_as_xyz
x,y,z
-x,y+1/2,-z+1/2
-x,-y,-z
x,-y-1/2,z-1/2

loop_
_atom_site_label
_atom_site_type_symbol
_atom_site_fract_x
_atom_site_fract_y
_atom_site_fract_z
_atom_site_occupancy
_atom_site_U_iso_or_equiv
O4 O-2 0.05 0.45 0.43 1 0.0
O2 O-2 0.05 0.25 0.43 1 0.0
O5 O-2 0.48 0.64 0.17 1 0.0
U2 U+6 0.221 0.4632 0.251 1 0.0
U3 U+6 0.252 0.6578 0.248 1 0.0
O3 O-2 0.35 0.4 0.03 1 0.0
O6 O-2 0.11 0.66 0.39 1 0.0
O8 O-2 0.25 0.56 0.25 1 0.0
O9 O-2 0.4 0.93 0.12 1 0.0
O1 O-2 0.43 0.23 0.07 1 0.0
O7 O-2 0.22 0.35 0.26 1 0.0
U1 U+6 0.216 0.2427 0.265 1 0.0
O10 O-2 0.09 0.99 0.41 1 0.0
